data_7008434
loop_
_publ_author_name
'Schneider, Daniel'
'Schuster, Oliver'
'Schmidbaur, Hubert'

_publ_section_title
;
 Bromination of (phosphine)gold(I) bromide complexes: stoichiometry and
 structure of products.
;
_journal_issue 11
_journal_name_full 'Dalton transactions (Cambridge, England : 2003)'
_journal_page_first 1940
_journal_page_last 1947
_journal_paper_doi 10.1039/b502861b
_journal_year 2005
_chemical_formula_sum 'C21 H21 Au Br3 P'
_chemical_formula_weight 741.04
_chemical_name_systematic
;
?
;
_space_group_IT_number 14
_symmetry_cell_setting monoclinic
_symmetry_space_group_name_Hall '-P 2ybc'
_symmetry_space_group_name_H-M 'P 1 21/c 1'
_atom_sites_solution_hydrogens geom
_atom_sites_solution_primary direct
_atom_sites_solution_secondary difmap
_audit_creation_method SHELXL-97
_cell_angle_alpha 90.00
_cell_angle_beta 95.2154(4)
_cell_angle_gamma 90.00
_cell_formula_units_Z 8
_cell_length_a 8.51070(10)
_cell_length_b 35.9228(4)
_cell_length_c 15.5325(2)
_cell_measurement_reflns_used 85564
_cell_measurement_temperature 143(2)
_cell_volume 4729.06(10)
_computing_cell_refinement DENZO
_computing_data_collection XPRESS
_computing_data_reduction SCALEPACK
_computing_molecular_graphics SHELXTL-PLUS
_computing_publication_material 'SHELXL-97 (Sheldrick, 1997)'
_computing_structure_refinement 'SHELXL-97 (Sheldrick, 1997)'
_computing_structure_solution 'SHELXS-97 (Sheldrick, 1990)'
_diffrn_ambient_temperature 143(2)
_diffrn_measured_fraction_theta_full 0.957
_diffrn_measured_fraction_theta_max 0.957
_diffrn_measurement_device_type 'NONIUS DIP 2020'
_diffrn_measurement_method phi-rotation
_diffrn_radiation_monochromator graphite
_diffrn_radiation_source 'fine-focus sealed tube'
_diffrn_radiation_type MoK\a
_diffrn_radiation_wavelength 0.71073
_diffrn_reflns_av_R_equivalents 0.061
_diffrn_reflns_av_sigmaI/netI 0.0335
_diffrn_reflns_limit_h_max 10
_diffrn_reflns_limit_h_min -10
_diffrn_reflns_limit_k_max 43
_diffrn_reflns_limit_k_min -43
_diffrn_reflns_limit_l_max 18
_diffrn_reflns_limit_l_min -18
_diffrn_reflns_number 85564
_diffrn_reflns_theta_full 25.44
_diffrn_reflns_theta_max 25.44
_diffrn_reflns_theta_min 2.40
_exptl_absorpt_coefficient_mu 11.362
_exptl_absorpt_correction_T_max 1.755
_exptl_absorpt_correction_T_min 0.765
_exptl_absorpt_correction_type refdelf
_exptl_absorpt_process_details
;
Platon Delabs
(See: Walker, N. & Stuart, D. (1983) Acta Cryst. A39, 158-166)
;
_exptl_crystal_colour colourless
_exptl_crystal_density_diffrn 2.082
_exptl_crystal_density_method 'not measured'
_exptl_crystal_description needle
_exptl_crystal_F_000 2768
_exptl_crystal_size_max 1.00
_exptl_crystal_size_mid 0.40
_exptl_crystal_size_min 0.15
_refine_diff_density_max 1.951
_refine_diff_density_min -0.981
_refine_diff_density_rms 0.167
_refine_ls_extinction_method none
_refine_ls_goodness_of_fit_ref 1.106
_refine_ls_hydrogen_treatment riding
_refine_ls_matrix_type full
_refine_ls_number_parameters 475
_refine_ls_number_reflns 8397
_refine_ls_number_restraints 0
_refine_ls_restrained_S_all 1.106
_refine_ls_R_factor_all 0.0372
_refine_ls_R_factor_gt 0.0347
_refine_ls_shift/su_max 0.001
_refine_ls_shift/su_mean 0.000
_refine_ls_structure_factor_coef Fsqd
_refine_ls_weighting_details 'calc w=1/[\s^2^(Fo^2^)+(0.0402P)^2^+18.4634P] where P=(Fo^2^+2Fc^2^)/3'
_refine_ls_weighting_scheme calc
_refine_ls_wR_factor_gt 0.0832
_refine_ls_wR_factor_ref 0.0847
_reflns_number_gt 7907
_reflns_number_total 8397
_reflns_threshold_expression >2sigma(I)
_cod_data_source_file b502861b.txt
_cod_data_source_block 31p2cos
_cod_original_sg_symbol_H-M P2(1)/c
_cod_database_code 7008434

loop_
_symmetry_equiv_pos_as_xyz
'x, y, z'
'-x, y+1/2, -z+1/2'
'-x, -y, -z'
'x, -y-1/2, z-1/2'

loop_
_atom_site_label
_atom_site_type_symbol
_atom_site_fract_x
_atom_site_fract_y
_atom_site_fract_z
_atom_site_U_iso_or_equiv
_atom_site_adp_type
_atom_site_occupancy
_atom_site_symmetry_multiplicity
_atom_site_calc_flag
_atom_site_refinement_flags
_atom_site_disorder_assembly
_atom_site_disorder_group
Au1 Au 0.54072(3) 0.061298(6) -0.158465(15) 0.02429(7) Uani 1 1 d . . .
P1 P 0.63206(16) 0.09863(4) -0.04027(9) 0.0186(3) Uani 1 1 d . . .
Au2 Au 0.22142(2) 0.194805(5) 0.355035(14) 0.01973(7) Uani 1 1 d . . .
P2 P 0.39639(16) 0.17201(4) 0.46896(10) 0.0194(3) Uani 1 1 d . . .
Br11 Br 0.81131(8) 0.057955(17) -0.19706(4) 0.03465(15) Uani 1 1 d . . .
Br12 Br 0.45469(10) 0.02108(2) -0.28179(5) 0.0513(2) Uani 1 1 d . . .
Br13 Br 0.26587(7) 0.070653(18) -0.13391(4) 0.03419(15) Uani 1 1 d . . .
Br21 Br 0.07627(7) 0.137136(16) 0.36400(4) 0.03244(15) Uani 1 1 d . . .
Br22 Br 0.02637(7) 0.216267(16) 0.23856(4) 0.02926(14) Uani 1 1 d . . .
Br23 Br 0.34355(7) 0.255702(16) 0.34945(5) 0.03594(16) Uani 1 1 d . . .
C111 C 0.7643(6) 0.07404(14) 0.0393(4) 0.0216(11) Uani 1 1 d . . .
C112 C 0.8041(7) 0.03734(15) 0.0214(4) 0.0265(13) Uani 1 1 d . . .
H112 H 0.7690 0.0264 -0.0327 0.032 Uiso 1 1 calc R . .
C113 C 0.8966(7) 0.01666(15) 0.0840(4) 0.0293(13) Uani 1 1 d . . .
H113 H 0.9268 -0.0081 0.0718 0.035 Uiso 1 1 calc R . .
C114 C 0.9432(8) 0.03234(17) 0.1628(4) 0.0332(14) Uani 1 1 d . . .
H114 H 1.0041 0.0183 0.2055 0.040 Uiso 1 1 calc R . .
C115 C 0.9020(7) 0.06832(17) 0.1800(4) 0.0306(13) Uani 1 1 d . . .
H115 H 0.9351 0.0786 0.2350 0.037 Uiso 1 1 calc R . .
C116 C 0.8134(6) 0.09035(15) 0.1198(4) 0.0235(12) Uani 1 1 d . . .
C117 C 0.7758(7) 0.12981(15) 0.1466(4) 0.0289(13) Uani 1 1 d . . .
H11A H 0.6748 0.1300 0.1723 0.043 Uiso 1 1 calc R . .
H11B H 0.7690 0.1461 0.0957 0.043 Uiso 1 1 calc R . .
H11C H 0.8594 0.1388 0.1891 0.043 Uiso 1 1 calc R . .
C121 C 0.4766(6) 0.11644(15) 0.0211(4) 0.0219(11) Uani 1 1 d . . .
C122 C 0.4457(6) 0.15426(16) 0.0216(4) 0.0248(12) Uani 1 1 d . . .
H122 H 0.5024 0.1705 -0.0127 0.030 Uiso 1 1 calc R . .
C123 C 0.3325(7) 0.16888(18) 0.0718(4) 0.0340(15) Uani 1 1 d . . .
H123 H 0.3114 0.1949 0.0715 0.041 Uiso 1 1 calc R . .
C124 C 0.2519(8) 0.1452(2) 0.1215(5) 0.0389(16) Uani 1 1 d . . .
H124 H 0.1743 0.1548 0.1557 0.047 Uiso 1 1 calc R . .
C125 C 0.2828(7) 0.1074(2) 0.1221(4) 0.0353(15) Uani 1 1 d . . .
H125 H 0.2265 0.0915 0.1574 0.042 Uiso 1 1 calc R . .
C126 C 0.3942(6) 0.09202(16) 0.0723(4) 0.0257(12) Uani 1 1 d . . .
C127 C 0.4211(7) 0.05040(17) 0.0786(4) 0.0315(14) Uani 1 1 d . . .
H12A H 0.5077 0.0452 0.1230 0.047 Uiso 1 1 calc R . .
H12B H 0.4482 0.0409 0.0227 0.047 Uiso 1 1 calc R . .
H12C H 0.3247 0.0382 0.0943 0.047 Uiso 1 1 calc R . .
C131 C 0.7392(6) 0.13696(14) -0.0849(4) 0.0226(12) Uani 1 1 d . . .
C132 C 0.8983(7) 0.14128(15) -0.0558(4) 0.0260(12) Uani 1 1 d . . .
H132 H 0.9444 0.1255 -0.0115 0.031 Uiso 1 1 calc R . .
C133 C 0.9898(7) 0.16815(18) -0.0906(4) 0.0318(14) Uani 1 1 d . . .
H133 H 1.0979 0.1709 -0.0703 0.038 Uiso 1 1 calc R . .
C134 C 0.9221(8) 0.19109(17) -0.1554(4) 0.0326(14) Uani 1 1 d . . .
H134 H 0.9833 0.2101 -0.1788 0.039 Uiso 1 1 calc R . .
C135 C 0.7668(8) 0.18651(16) -0.1860(4) 0.0306(14) Uani 1 1 d . . .
H135 H 0.7224 0.2023 -0.2308 0.037 Uiso 1 1 calc R . .
C136 C 0.6718(7) 0.15894(15) -0.1523(4) 0.0243(12) Uani 1 1 d . . .
C137 C 0.5048(7) 0.15377(16) -0.1946(4) 0.0286(13) Uani 1 1 d . . .
H13A H 0.5030 0.1331 -0.2358 0.043 Uiso 1 1 calc R . .
H13B H 0.4704 0.1766 -0.2251 0.043 Uiso 1 1 calc R . .
H13C H 0.4336 0.1482 -0.1501 0.043 Uiso 1 1 calc R . .
C211 C 0.5122(7) 0.13278(15) 0.4360(4) 0.0238(12) Uani 1 1 d . . .
C212 C 0.4802(8) 0.11828(16) 0.3531(4) 0.0300(13) Uani 1 1 d . . .
H212 H 0.3975 0.1287 0.3154 0.036 Uiso 1 1 calc R . .
C213 C 0.5676(9) 0.08892(18) 0.3252(5) 0.0401(16) Uani 1 1 d . . .
H213 H 0.5435 0.0786 0.2692 0.048 Uiso 1 1 calc R . .
C214 C 0.6909(9) 0.07464(19) 0.3801(5) 0.0459(18) Uani 1 1 d . . .
H214 H 0.7533 0.0549 0.3611 0.055 Uiso 1 1 calc R . .
C215 C 0.7226(8) 0.08888(18) 0.4611(5) 0.0406(16) Uani 1 1 d . . .
H215 H 0.8065 0.0784 0.4977 0.049 Uiso 1 1 calc R . .
C216 C 0.6374(7) 0.11815(16) 0.4923(4) 0.0286(13) Uani 1 1 d . . .
C217 C 0.6836(8) 0.1322(2) 0.5825(5) 0.0415(17) Uani 1 1 d . . .
H21A H 0.7222 0.1115 0.6195 0.062 Uiso 1 1 calc R . .
H21B H 0.5915 0.1435 0.6059 0.062 Uiso 1 1 calc R . .
H21C H 0.7670 0.1510 0.5808 0.062 Uiso 1 1 calc R . .
C221 C 0.5315(6) 0.20730(15) 0.5126(4) 0.0282(13) Uani 1 1 d . . .
C222 C 0.5091(8) 0.22270(18) 0.5936(5) 0.0408(17) Uani 1 1 d . . .
H222 H 0.4296 0.2131 0.6266 0.049 Uiso 1 1 calc R . .
C223 C 0.6042(11) 0.25218(19) 0.6255(6) 0.061(3) Uani 1 1 d . . .
H223 H 0.5888 0.2624 0.6805 0.073 Uiso 1 1 calc R . .
C224 C 0.7164(11) 0.2663(2) 0.5802(7) 0.069(3) Uani 1 1 d . . .
H224 H 0.7785 0.2867 0.6023 0.083 Uiso 1 1 calc R . .
C225 C 0.7417(8) 0.2510(2) 0.5011(7) 0.058(3) Uani 1 1 d . . .
H225 H 0.8225 0.2611 0.4698 0.069 Uiso 1 1 calc R . .
C226 C 0.6518(7) 0.22089(18) 0.4652(5) 0.0386(17) Uani 1 1 d . . .
C227 C 0.6893(8) 0.2050(2) 0.3802(6) 0.051(2) Uani 1 1 d . . .
H22A H 0.7527 0.1824 0.3903 0.076 Uiso 1 1 calc R . .
H22B H 0.7488 0.2233 0.3495 0.076 Uiso 1 1 calc R . .
H22C H 0.5910 0.1989 0.3453 0.076 Uiso 1 1 calc R . .
C231 C 0.2752(6) 0.15719(16) 0.5527(4) 0.0241(12) Uani 1 1 d . . .
C232 C 0.2880(7) 0.12044(18) 0.5823(4) 0.0325(14) Uani 1 1 d . . .
H232 H 0.3575 0.1036 0.5576 0.039 Uiso 1 1 calc R . .
C233 C 0.1994(8) 0.1086(2) 0.6475(5) 0.0441(18) Uani 1 1 d . . .
H233 H 0.2100 0.0839 0.6690 0.053 Uiso 1 1 calc R . .
C234 C 0.0954(8) 0.1330(3) 0.6813(5) 0.052(2) Uani 1 1 d . . .
H234 H 0.0339 0.1249 0.7258 0.063 Uiso 1 1 calc R . .
C235 C 0.0803(8) 0.1690(3) 0.6509(5) 0.050(2) Uani 1 1 d . . .
H235 H 0.0099 0.1854 0.6759 0.060 Uiso 1 1 calc R . .
C236 C 0.1652(7) 0.1818(2) 0.5847(4) 0.0354(15) Uani 1 1 d . . .
C237 C 0.1313(9) 0.2199(2) 0.5495(5) 0.0473(19) Uani 1 1 d . . .
H23A H 0.0430 0.2188 0.5044 0.071 Uiso 1 1 calc R . .
H23B H 0.2249 0.2296 0.5248 0.071 Uiso 1 1 calc R . .
H23C H 0.1036 0.2363 0.5961 0.071 Uiso 1 1 calc R . .

loop_
_atom_site_aniso_label
_atom_site_aniso_U_11
_atom_site_aniso_U_22
_atom_site_aniso_U_33
_atom_site_aniso_U_23
_atom_site_aniso_U_13
_atom_site_aniso_U_12
Au1 0.03374(13) 0.02068(11) 0.01843(15) -0.00246(8) 0.00226(9) -0.00150(8)
P1 0.0219(6) 0.0179(6) 0.0162(8) -0.0001(5) 0.0031(5) -0.0002(5)
Au2 0.02053(11) 0.02312(11) 0.01547(14) -0.00007(7) 0.00117(8) 0.00174(7)
P2 0.0189(6) 0.0228(6) 0.0163(8) -0.0015(5) 0.0007(5) 0.0004(5)
Br11 0.0402(3) 0.0382(3) 0.0270(4) -0.0005(2) 0.0114(3) 0.0117(3)
Br12 0.0698(5) 0.0452(4) 0.0372(5) -0.0224(3) -0.0038(4) -0.0034(3)
Br13 0.0304(3) 0.0470(3) 0.0250(4) -0.0014(3) 0.0012(2) -0.0130(3)
Br21 0.0337(3) 0.0331(3) 0.0284(4) 0.0039(2) -0.0092(3) -0.0103(2)
Br22 0.0345(3) 0.0324(3) 0.0197(3) 0.0001(2) -0.0042(2) 0.0085(2)
Br23 0.0320(3) 0.0265(3) 0.0478(4) 0.0091(3) -0.0040(3) -0.0022(2)
C111 0.025(3) 0.020(2) 0.021(3) 0.002(2) 0.006(2) 0.000(2)
C112 0.032(3) 0.023(3) 0.025(4) 0.001(2) 0.011(3) 0.002(2)
C113 0.034(3) 0.019(3) 0.036(4) 0.008(2) 0.012(3) 0.006(2)
C114 0.040(3) 0.031(3) 0.029(4) 0.010(3) 0.004(3) 0.009(3)
C115 0.036(3) 0.032(3) 0.024(4) 0.002(2) 0.004(3) 0.001(3)
C116 0.022(3) 0.023(3) 0.025(3) 0.001(2) 0.006(2) -0.003(2)
C117 0.035(3) 0.023(3) 0.027(4) -0.002(2) -0.003(3) -0.003(2)
C121 0.021(3) 0.027(3) 0.017(3) -0.002(2) 0.000(2) -0.002(2)
C122 0.024(3) 0.029(3) 0.020(3) -0.003(2) -0.006(2) 0.001(2)
C123 0.030(3) 0.038(3) 0.033(4) -0.014(3) -0.006(3) 0.010(3)
C124 0.031(3) 0.060(4) 0.026(4) -0.019(3) 0.005(3) 0.008(3)
C125 0.029(3) 0.057(4) 0.021(4) -0.005(3) 0.007(3) -0.004(3)
C126 0.022(3) 0.035(3) 0.020(3) -0.004(2) 0.002(2) -0.004(2)
C127 0.032(3) 0.033(3) 0.030(4) 0.004(3) 0.009(3) -0.012(3)
C131 0.024(3) 0.023(3) 0.022(3) -0.006(2) 0.008(2) -0.003(2)
C132 0.030(3) 0.026(3) 0.023(3) 0.004(2) 0.007(2) 0.002(2)
C133 0.030(3) 0.041(3) 0.025(4) 0.003(3) 0.007(3) -0.006(3)
C134 0.040(3) 0.034(3) 0.025(4) 0.003(2) 0.007(3) -0.013(3)
C135 0.049(4) 0.026(3) 0.018(4) 0.004(2) 0.007(3) -0.004(3)
C136 0.030(3) 0.022(3) 0.022(3) -0.005(2) 0.008(2) 0.000(2)
C137 0.035(3) 0.025(3) 0.024(4) 0.004(2) -0.007(3) 0.000(2)
C211 0.027(3) 0.022(3) 0.022(3) 0.001(2) 0.004(2) 0.005(2)
C212 0.038(3) 0.031(3) 0.022(4) -0.002(2) 0.006(3) -0.001(2)
C213 0.056(4) 0.033(3) 0.034(4) -0.008(3) 0.014(3) 0.010(3)
C214 0.057(4) 0.032(3) 0.052(5) 0.003(3) 0.022(4) 0.018(3)
C215 0.045(4) 0.034(3) 0.042(5) 0.005(3) 0.004(3) 0.019(3)
C216 0.031(3) 0.031(3) 0.023(4) 0.005(2) 0.004(3) 0.006(2)
C217 0.039(4) 0.047(4) 0.036(4) 0.006(3) -0.011(3) 0.009(3)
C221 0.021(3) 0.020(3) 0.041(4) 0.001(2) -0.008(2) 0.001(2)
C222 0.047(4) 0.033(3) 0.039(5) -0.004(3) -0.019(3) 0.006(3)
C223 0.084(6) 0.025(3) 0.063(6) -0.014(3) -0.049(5) 0.005(4)
C224 0.067(6) 0.028(4) 0.098(8) 0.014(4) -0.070(6) -0.013(4)
C225 0.035(4) 0.035(4) 0.097(8) 0.031(4) -0.030(4) -0.014(3)
C226 0.020(3) 0.034(3) 0.059(5) 0.013(3) -0.009(3) -0.004(2)
C227 0.029(3) 0.049(4) 0.077(6) 0.024(4) 0.022(4) 0.008(3)
C231 0.023(3) 0.041(3) 0.007(3) 0.001(2) -0.005(2) -0.001(2)
C232 0.027(3) 0.042(3) 0.027(4) 0.000(3) 0.000(3) -0.006(3)
C233 0.044(4) 0.060(4) 0.027(4) 0.015(3) -0.004(3) -0.016(3)
C234 0.035(4) 0.101(7) 0.022(4) 0.006(4) 0.009(3) -0.010(4)
C235 0.030(3) 0.095(6) 0.024(4) 0.006(4) 0.003(3) 0.003(4)
C236 0.028(3) 0.061(4) 0.016(4) 0.000(3) -0.001(3) 0.009(3)
C237 0.046(4) 0.063(5) 0.034(5) -0.003(3) 0.012(3) 0.025(4)

loop_
_atom_type_symbol
_atom_type_description
_atom_type_scat_dispersion_real
_atom_type_scat_dispersion_imag
_atom_type_scat_source
C C 0.0033 0.0016 'International Tables Vol C Tables 4.2.6.8 and 6.1.1.4'
P P 0.1023 0.0942 'International Tables Vol C Tables 4.2.6.8 and 6.1.1.4'
Br Br -0.2901 2.4595 'International Tables Vol C Tables 4.2.6.8 and 6.1.1.4'
Au Au -2.0133 8.8022 'International Tables Vol C Tables 4.2.6.8 and 6.1.1.4'
H H 0.0000 0.0000 'International Tables Vol C Tables 4.2.6.8 and 6.1.1.4'

loop_
_geom_angle_atom_site_label_1
_geom_angle_atom_site_label_2
_geom_angle_atom_site_label_3
_geom_angle
_geom_angle_site_symmetry_1
_geom_angle_site_symmetry_3
_geom_angle_publ_flag
P1 Au1 Br13 93.06(4) . . ?
P1 Au1 Br11 88.13(4) . . ?
Br13 Au1 Br11 172.77(2) . . ?
P1 Au1 Br12 177.88(4) . . ?
Br13 Au1 Br12 88.90(3) . . ?
Br11 Au1 Br12 90.03(3) . . ?
C121 P1 C111 104.4(3) . . ?
C121 P1 C131 110.3(2) . . ?
C111 P1 C131 108.9(3) . . ?
C121 P1 Au1 113.97(18) . . ?
C111 P1 Au1 113.18(18) . . ?
C131 P1 Au1 105.99(19) . . ?
P2 Au2 Br21 87.15(4) . . ?
P2 Au2 Br23 95.55(4) . . ?
Br21 Au2 Br23 174.38(2) . . ?
P2 Au2 Br22 176.69(4) . . ?
Br21 Au2 Br22 89.81(2) . . ?
Br23 Au2 Br22 87.36(2) . . ?
C221 P2 C231 108.8(3) . . ?
C221 P2 C211 107.9(3) . . ?
C231 P2 C211 109.4(3) . . ?
C221 P2 Au2 112.12(19) . . ?
C231 P2 Au2 106.21(18) . . ?
C211 P2 Au2 112.3(2) . . ?
C112 C111 C116 120.8(5) . . ?
C112 C111 P1 117.9(5) . . ?
C116 C111 P1 121.0(4) . . ?
C111 C112 C113 119.4(6) . . ?
C111 C112 H112 120.3 . . ?
C113 C112 H112 120.3 . . ?
C114 C113 C112 119.9(5) . . ?
C114 C113 H113 120.1 . . ?
C112 C113 H113 120.1 . . ?
C115 C114 C113 120.1(6) . . ?
C115 C114 H114 120.0 . . ?
C113 C114 H114 120.0 . . ?
C114 C115 C116 122.5(6) . . ?
C114 C115 H115 118.7 . . ?
C116 C115 H115 118.7 . . ?
C115 C116 C111 117.2(5) . . ?
C115 C116 C117 117.5(5) . . ?
C111 C116 C117 125.3(5) . . ?
C116 C117 H11A 109.5 . . ?
C116 C117 H11B 109.5 . . ?
H11A C117 H11B 109.5 . . ?
C116 C117 H11C 109.5 . . ?
H11A C117 H11C 109.5 . . ?
H11B C117 H11C 109.5 . . ?
C122 C121 C126 120.1(5) . . ?
C122 C121 P1 119.8(4) . . ?
C126 C121 P1 120.0(4) . . ?
C121 C122 C123 120.9(6) . . ?
C121 C122 H122 119.5 . . ?
C123 C122 H122 119.5 . . ?
C124 C123 C122 119.0(6) . . ?
C124 C123 H123 120.5 . . ?
C122 C123 H123 120.5 . . ?
C123 C124 C125 120.6(6) . . ?
C123 C124 H124 119.7 . . ?
C125 C124 H124 119.7 . . ?
C124 C125 C126 121.6(6) . . ?
C124 C125 H125 119.2 . . ?
C126 C125 H125 119.2 . . ?
C125 C126 C121 117.7(6) . . ?
C125 C126 C127 117.5(6) . . ?
C121 C126 C127 124.7(5) . . ?
C126 C127 H12A 109.5 . . ?
C126 C127 H12B 109.5 . . ?
H12A C127 H12B 109.5 . . ?
C126 C127 H12C 109.5 . . ?
H12A C127 H12C 109.5 . . ?
H12B C127 H12C 109.5 . . ?
C136 C131 C132 120.1(5) . . ?
C136 C131 P1 121.9(4) . . ?
C132 C131 P1 117.7(4) . . ?
C133 C132 C131 121.0(6) . . ?
C133 C132 H132 119.5 . . ?
C131 C132 H132 119.5 . . ?
C132 C133 C134 119.2(6) . . ?
C132 C133 H133 120.4 . . ?
C134 C133 H133 120.4 . . ?
C135 C134 C133 120.3(6) . . ?
C135 C134 H134 119.9 . . ?
C133 C134 H134 119.9 . . ?
C134 C135 C136 121.5(6) . . ?
C134 C135 H135 119.2 . . ?
C136 C135 H135 119.2 . . ?
C131 C136 C135 117.8(5) . . ?
C131 C136 C137 124.1(5) . . ?
C135 C136 C137 118.0(5) . . ?
C136 C137 H13A 109.5 . . ?
C136 C137 H13B 109.5 . . ?
H13A C137 H13B 109.5 . . ?
C136 C137 H13C 109.5 . . ?
H13A C137 H13C 109.5 . . ?
H13B C137 H13C 109.5 . . ?
C212 C211 C216 120.3(5) . . ?
C212 C211 P2 118.9(4) . . ?
C216 C211 P2 120.7(4) . . ?
C213 C212 C211 120.6(6) . . ?
C213 C212 H212 119.7 . . ?
C211 C212 H212 119.7 . . ?
C212 C213 C214 119.2(7) . . ?
C212 C213 H213 120.4 . . ?
C214 C213 H213 120.4 . . ?
C215 C214 C213 120.2(6) . . ?
C215 C214 H214 119.9 . . ?
C213 C214 H214 119.9 . . ?
C214 C215 C216 122.7(6) . . ?
C214 C215 H215 118.6 . . ?
C216 C215 H215 118.6 . . ?
C215 C216 C211 116.9(6) . . ?
C215 C216 C217 118.6(6) . . ?
C211 C216 C217 124.5(5) . . ?
C216 C217 H21A 109.5 . . ?
C216 C217 H21B 109.5 . . ?
H21A C217 H21B 109.5 . . ?
C216 C217 H21C 109.5 . . ?
H21A C217 H21C 109.5 . . ?
H21B C217 H21C 109.5 . . ?
C226 C221 C222 119.9(6) . . ?
C226 C221 P2 121.3(5) . . ?
C222 C221 P2 118.7(5) . . ?
C223 C222 C221 119.7(8) . . ?
C223 C222 H222 120.2 . . ?
C221 C222 H222 120.2 . . ?
C224 C223 C222 121.3(9) . . ?
C224 C223 H223 119.3 . . ?
C222 C223 H223 119.3 . . ?
C223 C224 C225 119.7(7) . . ?
C223 C224 H224 120.2 . . ?
C225 C224 H224 120.2 . . ?
C224 C225 C226 122.3(8) . . ?
C224 C225 H225 118.8 . . ?
C226 C225 H225 118.8 . . ?
C221 C226 C225 117.1(8) . . ?
C221 C226 C227 123.6(6) . . ?
C225 C226 C227 119.3(7) . . ?
C226 C227 H22A 109.5 . . ?
C226 C227 H22B 109.5 . . ?
H22A C227 H22B 109.5 . . ?
C226 C227 H22C 109.5 . . ?
H22A C227 H22C 109.5 . . ?
H22B C227 H22C 109.5 . . ?
C232 C231 C236 120.7(6) . . ?
C232 C231 P2 118.7(5) . . ?
C236 C231 P2 120.5(5) . . ?
C233 C232 C231 119.9(6) . . ?
C233 C232 H232 120.1 . . ?
C231 C232 H232 120.1 . . ?
C234 C233 C232 119.7(7) . . ?
C234 C233 H233 120.1 . . ?
C232 C233 H233 120.1 . . ?
C235 C234 C233 120.4(7) . . ?
C235 C234 H234 119.8 . . ?
C233 C234 H234 119.8 . . ?
C234 C235 C236 121.8(7) . . ?
C234 C235 H235 119.1 . . ?
C236 C235 H235 119.1 . . ?
C235 C236 C231 117.4(7) . . ?
C235 C236 C237 118.7(6) . . ?
C231 C236 C237 123.9(6) . . ?
C236 C237 H23A 109.5 . . ?
C236 C237 H23B 109.5 . . ?
H23A C237 H23B 109.5 . . ?
C236 C237 H23C 109.5 . . ?
H23A C237 H23C 109.5 . . ?
H23B C237 H23C 109.5 . . ?

loop_
_geom_bond_atom_site_label_1
_geom_bond_atom_site_label_2
_geom_bond_distance
_geom_bond_site_symmetry_2
_geom_bond_publ_flag
Au1 P1 2.3481(14) . ?
Au1 Br13 2.4273(7) . ?
Au1 Br11 2.4348(6) . ?
Au1 Br12 2.4573(7) . ?
P1 C121 1.816(6) . ?
P1 C111 1.823(6) . ?
P1 C131 1.823(6) . ?
Au2 P2 2.3537(14) . ?
Au2 Br21 2.4225(6) . ?
Au2 Br23 2.4269(6) . ?
Au2 Br22 2.4652(6) . ?
P2 C221 1.802(6) . ?
P2 C231 1.812(6) . ?
P2 C211 1.819(5) . ?
C111 C112 1.396(8) . ?
C111 C116 1.409(8) . ?
C112 C113 1.406(8) . ?
C112 H112 0.9500 . ?
C113 C114 1.373(9) . ?
C113 H113 0.9500 . ?
C114 C115 1.372(9) . ?
C114 H114 0.9500 . ?
C115 C116 1.392(8) . ?
C115 H115 0.9500 . ?
C116 C117 1.520(8) . ?
C117 H11A 0.9800 . ?
C117 H11B 0.9800 . ?
C117 H11C 0.9800 . ?
C121 C122 1.384(8) . ?
C121 C126 1.413(8) . ?
C122 C123 1.396(8) . ?
C122 H122 0.9500 . ?
C123 C124 1.375(10) . ?
C123 H123 0.9500 . ?
C124 C125 1.382(10) . ?
C124 H124 0.9500 . ?
C125 C126 1.390(8) . ?
C125 H125 0.9500 . ?
C126 C127 1.514(8) . ?
C127 H12A 0.9800 . ?
C127 H12B 0.9800 . ?
C127 H12C 0.9800 . ?
C131 C136 1.392(8) . ?
C131 C132 1.397(8) . ?
C132 C133 1.380(8) . ?
C132 H132 0.9500 . ?
C133 C134 1.385(9) . ?
C133 H133 0.9500 . ?
C134 C135 1.373(9) . ?
C134 H134 0.9500 . ?
C135 C136 1.409(8) . ?
C135 H135 0.9500 . ?
C136 C137 1.522(8) . ?
C137 H13A 0.9800 . ?
C137 H13B 0.9800 . ?
C137 H13C 0.9800 . ?
C211 C212 1.393(9) . ?
C211 C216 1.416(8) . ?
C212 C213 1.383(9) . ?
C212 H212 0.9500 . ?
C213 C214 1.388(11) . ?
C213 H213 0.9500 . ?
C214 C215 1.362(11) . ?
C214 H214 0.9500 . ?
C215 C216 1.390(9) . ?
C215 H215 0.9500 . ?
C216 C217 1.508(10) . ?
C217 H21A 0.9800 . ?
C217 H21B 0.9800 . ?
C217 H21C 0.9800 . ?
C221 C226 1.402(9) . ?
C221 C222 1.404(10) . ?
C222 C223 1.396(10) . ?
C222 H222 0.9500 . ?
C223 C224 1.336(15) . ?
C223 H223 0.9500 . ?
C224 C225 1.380(14) . ?
C224 H224 0.9500 . ?
C225 C226 1.409(10) . ?
C225 H225 0.9500 . ?
C226 C227 1.499(12) . ?
C227 H22A 0.9800 . ?
C227 H22B 0.9800 . ?
C227 H22C 0.9800 . ?
C231 C232 1.399(9) . ?
C231 C236 1.410(9) . ?
C232 C233 1.384(9) . ?
C232 H232 0.9500 . ?
C233 C234 1.381(12) . ?
C233 H233 0.9500 . ?
C234 C235 1.378(12) . ?
C234 H234 0.9500 . ?
C235 C236 1.389(10) . ?
C235 H235 0.9500 . ?
C236 C237 1.492(10) . ?
C237 H23A 0.9800 . ?
C237 H23B 0.9800 . ?
C237 H23C 0.9800 . ?

loop_
_geom_torsion_atom_site_label_1
_geom_torsion_atom_site_label_2
_geom_torsion_atom_site_label_3
_geom_torsion_atom_site_label_4
_geom_torsion
_geom_torsion_site_symmetry_1
_geom_torsion_site_symmetry_2
_geom_torsion_site_symmetry_3
_geom_torsion_site_symmetry_4
_geom_torsion_publ_flag
Br13 Au1 P1 C121 2.7(2) . . . . ?
Br11 Au1 P1 C121 175.5(2) . . . . ?
Br12 Au1 P1 C121 -154.6(11) . . . . ?
Br13 Au1 P1 C111 121.82(19) . . . . ?
Br11 Au1 P1 C111 -65.32(19) . . . . ?
Br12 Au1 P1 C111 -35.5(12) . . . . ?
Br13 Au1 P1 C131 -118.84(19) . . . . ?
Br11 Au1 P1 C131 54.02(19) . . . . ?
Br12 Au1 P1 C131 83.9(11) . . . . ?
Br21 Au2 P2 C221 -169.6(2) . . . . ?
Br23 Au2 P2 C221 5.5(2) . . . . ?
Br22 Au2 P2 C221 -145.7(6) . . . . ?
Br21 Au2 P2 C231 -50.9(2) . . . . ?
Br23 Au2 P2 C231 124.2(2) . . . . ?
Br22 Au2 P2 C231 -27.0(7) . . . . ?
Br21 Au2 P2 C211 68.7(2) . . . . ?
Br23 Au2 P2 C211 -116.2(2) . . . . ?
Br22 Au2 P2 C211 92.6(7) . . . . ?
C121 P1 C111 C112 127.6(4) . . . . ?
C131 P1 C111 C112 -114.5(5) . . . . ?
Au1 P1 C111 C112 3.1(5) . . . . ?
C121 P1 C111 C116 -46.7(5) . . . . ?
C131 P1 C111 C116 71.1(5) . . . . ?
Au1 P1 C111 C116 -171.2(4) . . . . ?
C116 C111 C112 C113 -1.1(8) . . . . ?
P1 C111 C112 C113 -175.4(4) . . . . ?
C111 C112 C113 C114 1.8(9) . . . . ?
C112 C113 C114 C115 -1.1(9) . . . . ?
C113 C114 C115 C116 -0.2(10) . . . . ?
C114 C115 C116 C111 0.9(9) . . . . ?
C114 C115 C116 C117 -179.8(6) . . . . ?
C112 C111 C116 C115 -0.2(8) . . . . ?
P1 C111 C116 C115 174.0(4) . . . . ?
C112 C111 C116 C117 -179.4(5) . . . . ?
P1 C111 C116 C117 -5.2(8) . . . . ?
C111 P1 C121 C122 122.7(5) . . . . ?
C131 P1 C121 C122 5.7(5) . . . . ?
Au1 P1 C121 C122 -113.3(4) . . . . ?
C111 P1 C121 C126 -53.4(5) . . . . ?
C131 P1 C121 C126 -170.3(4) . . . . ?
Au1 P1 C121 C126 70.6(5) . . . . ?
C126 C121 C122 C123 -0.6(8) . . . . ?
P1 C121 C122 C123 -176.7(4) . . . . ?
C121 C122 C123 C124 0.4(9) . . . . ?
C122 C123 C124 C125 0.2(10) . . . . ?
C123 C124 C125 C126 -0.7(10) . . . . ?
C124 C125 C126 C121 0.5(9) . . . . ?
C124 C125 C126 C127 179.1(6) . . . . ?
C122 C121 C126 C125 0.2(8) . . . . ?
P1 C121 C126 C125 176.2(5) . . . . ?
C122 C121 C126 C127 -178.3(6) . . . . ?
P1 C121 C126 C127 -2.3(8) . . . . ?
C121 P1 C131 C136 -71.0(5) . . . . ?
C111 P1 C131 C136 174.9(4) . . . . ?
Au1 P1 C131 C136 52.8(5) . . . . ?
C121 P1 C131 C132 115.8(5) . . . . ?
C111 P1 C131 C132 1.7(5) . . . . ?
Au1 P1 C131 C132 -120.4(4) . . . . ?
C136 C131 C132 C133 2.6(9) . . . . ?
P1 C131 C132 C133 175.9(5) . . . . ?
C131 C132 C133 C134 -0.1(9) . . . . ?
C132 C133 C134 C135 -1.5(10) . . . . ?
C133 C134 C135 C136 0.7(10) . . . . ?
C132 C131 C136 C135 -3.3(8) . . . . ?
P1 C131 C136 C135 -176.3(4) . . . . ?
C132 C131 C136 C137 173.6(5) . . . . ?
P1 C131 C136 C137 0.5(8) . . . . ?
C134 C135 C136 C131 1.7(9) . . . . ?
C134 C135 C136 C137 -175.3(6) . . . . ?
C221 P2 C211 C212 -129.2(5) . . . . ?
C231 P2 C211 C212 112.5(5) . . . . ?
Au2 P2 C211 C212 -5.2(5) . . . . ?
C221 P2 C211 C216 48.1(6) . . . . ?
C231 P2 C211 C216 -70.1(5) . . . . ?
Au2 P2 C211 C216 172.2(4) . . . . ?
C216 C211 C212 C213 1.5(9) . . . . ?
P2 C211 C212 C213 178.8(5) . . . . ?
C211 C212 C213 C214 -1.8(10) . . . . ?
C212 C213 C214 C215 1.5(11) . . . . ?
C213 C214 C215 C216 -1.0(12) . . . . ?
C214 C215 C216 C211 0.7(10) . . . . ?
C214 C215 C216 C217 -179.1(7) . . . . ?
C212 C211 C216 C215 -0.9(9) . . . . ?
P2 C211 C216 C215 -178.2(5) . . . . ?
C212 C211 C216 C217 178.9(6) . . . . ?
P2 C211 C216 C217 1.6(9) . . . . ?
C231 P2 C221 C226 172.7(5) . . . . ?
C211 P2 C221 C226 54.1(5) . . . . ?
Au2 P2 C221 C226 -70.1(5) . . . . ?
C231 P2 C221 C222 -10.9(5) . . . . ?
C211 P2 C221 C222 -129.5(5) . . . . ?
Au2 P2 C221 C222 106.3(5) . . . . ?
C226 C221 C222 C223 1.7(9) . . . . ?
P2 C221 C222 C223 -174.8(5) . . . . ?
C221 C222 C223 C224 0.3(10) . . . . ?
C222 C223 C224 C225 -1.4(11) . . . . ?
C223 C224 C225 C226 0.6(11) . . . . ?
C222 C221 C226 C225 -2.4(8) . . . . ?
P2 C221 C226 C225 174.0(5) . . . . ?
C222 C221 C226 C227 177.0(6) . . . . ?
P2 C221 C226 C227 -6.6(8) . . . . ?
C224 C225 C226 C221 1.3(9) . . . . ?
C224 C225 C226 C227 -178.1(6) . . . . ?
C221 P2 C231 C232 -115.5(5) . . . . ?
C211 P2 C231 C232 2.2(5) . . . . ?
Au2 P2 C231 C232 123.6(4) . . . . ?
C221 P2 C231 C236 67.2(5) . . . . ?
C211 P2 C231 C236 -175.2(5) . . . . ?
Au2 P2 C231 C236 -53.7(5) . . . . ?
C236 C231 C232 C233 -4.1(9) . . . . ?
P2 C231 C232 C233 178.5(5) . . . . ?
C231 C232 C233 C234 1.8(10) . . . . ?
C232 C233 C234 C235 -0.5(11) . . . . ?
C233 C234 C235 C236 1.5(12) . . . . ?
C234 C235 C236 C231 -3.6(11) . . . . ?
C234 C235 C236 C237 174.2(7) . . . . ?
C232 C231 C236 C235 4.9(9) . . . . ?
P2 C231 C236 C235 -177.8(5) . . . . ?
C232 C231 C236 C237 -172.8(6) . . . . ?
P2 C231 C236 C237 4.5(9) . . . . ?
